data_7200118
loop_
_publ_author_name
'Kendrick, John'
'Gourlay, Matthew D.'
'Neumann, Marcus A.'
'Leusen, Frank J. J.'

_publ_section_title
;
 Predicting spontaneous racemate resolution using recent developments in
 crystal structure prediction
;
_journal_issue 11
_journal_name_full CrystEngComm
_journal_page_first 2391
_journal_page_last 2399
_journal_paper_doi 10.1039/b909038j
_journal_volume 11
_journal_year 2009
_space_group_IT_number 14
_symmetry_cell_setting monoclinic
_symmetry_Int_Tables_number 14
_symmetry_space_group_name_Hall '-P 2ybc'
_symmetry_space_group_name_H-M 'P 1 21/c 1'
_cell_angle_alpha 90.000000
_cell_angle_beta 162.368372
_cell_angle_gamma 90.000000
_cell_length_a 13.507585
_cell_length_b 7.065213
_cell_length_c 18.303988
_cell_volume 529.105
_cod_data_source_file 5HMO_racemic.cif
_cod_data_source_block 5HMO_R_1
_cod_original_sg_symbol_H-M 'P 2_1/c'
_cod_struct_determination_method theoretical
_cod_database_code 7200118

loop_
_symmetry_equiv_pos_site_id
_symmetry_equiv_pos_as_xyz
1 x,y,z
2 -x,y+1/2,-z+1/2
3 -x,-y,-z
4 x,-y+1/2,z+1/2

loop_
_atom_site_label
_atom_site_type_symbol
_atom_site_fract_x
_atom_site_fract_y
_atom_site_fract_z
C46 C -0.076028 0.347046 1.605060
C47 C 0.150072 0.197073 1.729896
O48 O 0.295691 0.293110 1.769143
C49 C 0.246465 0.483116 1.742222
N50 N 0.059461 0.519256 1.669151
O51 O 0.367291 0.599316 1.783985
C52 C -0.016859 0.016840 1.586517
O53 O -0.084042 -0.105309 1.599486
H54 H -0.331523 0.325835 1.408285
H55 H -0.066396 0.347744 1.671582
H56 H 0.351602 0.161190 1.908844
H57 H -0.012492 0.656071 1.631301
H58 H -0.240727 0.052589 1.398678
H59 H 0.147198 -0.060054 1.664843
H60 H -0.301891 -0.078761 1.469522
